data_1513108
loop_
_publ_author_name
'Elmes, Robert B. P.'
'Turner, Peter'
'Jolliffe, Katrina A.'

_publ_section_title
;
 Colorimetric and Luminescent Sensors for Chloride: Hydrogen Bonding vs
 Deprotonation
;
_journal_issue 22
_journal_name_full 'Organic Letters'
_journal_page_first 5638
_journal_paper_doi 10.1021/ol402500q
_journal_volume 15
_journal_year 2013
_chemical_formula_sum 'C41 H54 Cl N3 O2'
_chemical_formula_weight 656.32
_chemical_name_systematic
; 
 ? 
;
_space_group_IT_number 2
_symmetry_cell_setting triclinic
_symmetry_Int_Tables_number 2
_symmetry_space_group_name_Hall '-P 1'
_symmetry_space_group_name_H-M 'P -1'
_atom_sites_solution_hydrogens geom
_atom_sites_solution_primary direct
_atom_sites_solution_secondary difmap
_audit_creation_method SHELXL-97
_cell_angle_alpha 64.761(7)
_cell_angle_beta 82.738(11)
_cell_angle_gamma 79.399(9)
_cell_formula_units_Z 4
_cell_length_a 8.677(3)
_cell_length_b 21.099(10)
_cell_length_c 22.462(10)
_cell_measurement_reflns_used 9692
_cell_measurement_temperature 100(2)
_cell_measurement_theta_max 29.04
_cell_measurement_theta_min 2.45
_cell_volume 3651(3)
_computing_cell_refinement 'SAINT (Bruker-AXS,2012)'
_computing_data_collection 'APEX (Bruker-AXS,2012)'
_computing_data_reduction 'SAINT and XPREP (Bruker-AXS,2012)'
_computing_molecular_graphics
;
  xtal 3.6 (Hall,du Boulay, D.J. & Olthof-Hazekamp, R. 1999)
  ORTEPII  (Johnson,C.K., 1976). 
  WinGX (Farrugia, 1999)
  shelXle (H&#x00FC;bschle,C.B., et al., 2011)
;
_computing_structure_refinement 'SHELXL-97 (Sheldrick, 1997)'
_computing_structure_solution 'SIR97 (Altomare, et. al. 1997)'
_diffrn_ambient_temperature 100(2)
_diffrn_crystal_treatment
;
attached with Exxon Paratone N, to a short length 
of fibre supported on a thin piece of copper wire 
inserted in a copper mounting pin.  The crystal was 
quenched in a cold nitrogen gas stream from an 
Oxford Cryosystems Cryostream. 
;
_diffrn_measured_fraction_theta_full 0.997
_diffrn_measured_fraction_theta_max 0.997
_diffrn_measurement_device_type APEXII-FR591
_diffrn_measurement_method '\f and \w scans'
_diffrn_radiation_monochromator mirror
_diffrn_radiation_source 'rotating anode'
_diffrn_radiation_type MoK\a
_diffrn_radiation_wavelength 0.71073
_diffrn_reflns_av_R_equivalents 0.0505
_diffrn_reflns_av_sigmaI/netI 0.0404
_diffrn_reflns_limit_h_max 11
_diffrn_reflns_limit_h_min -11
_diffrn_reflns_limit_k_max 28
_diffrn_reflns_limit_k_min -28
_diffrn_reflns_limit_l_max 30
_diffrn_reflns_limit_l_min -30
_diffrn_reflns_number 107219
_diffrn_reflns_theta_full 29.13
_diffrn_reflns_theta_max 29.13
_diffrn_reflns_theta_min 1.75
_exptl_absorpt_coefficient_mu 0.143
_exptl_absorpt_correction_T_max 0.862
_exptl_absorpt_correction_T_min 0.7945
_exptl_absorpt_correction_type multi-scan
_exptl_absorpt_process_details
;
 SADABS (Sheldrick, 1996)
;
_exptl_crystal_colour colourless
_exptl_crystal_density_diffrn 1.194
_exptl_crystal_density_method 'not measured'
_exptl_crystal_description plate
_exptl_crystal_F_000 1416
_exptl_crystal_size_max 0.512
_exptl_crystal_size_mid 0.294
_exptl_crystal_size_min 0.054
_refine_diff_density_max 0.982
_refine_diff_density_min -0.470
_refine_diff_density_rms 0.116
_refine_ls_extinction_method none
_refine_ls_goodness_of_fit_ref 1.555
_refine_ls_hydrogen_treatment mixed
_refine_ls_matrix_type full
_refine_ls_number_parameters 871
_refine_ls_number_reflns 19583
_refine_ls_number_restraints 0
_refine_ls_restrained_S_all 1.555
_refine_ls_R_factor_all 0.0828
_refine_ls_R_factor_gt 0.0567
_refine_ls_shift/su_max 0.001
_refine_ls_shift/su_mean 0.000
_refine_ls_structure_factor_coef Fsqd
_refine_ls_weighting_details 'calc w=1/[\s^2^(Fo^2^)+(0.05P)^2^+0.5P] where P=(Fo^2^+2Fc^2^)/3'
_refine_ls_weighting_scheme calc
_refine_ls_wR_factor_gt 0.1338
_refine_ls_wR_factor_ref 0.1517
_reflns_number_gt 15109
_reflns_number_total 19583
_reflns_threshold_expression >2sigma(I)
_cod_data_source_file ol402500q_si_002.cif
_cod_data_source_block 4.TBACl_kaj12pt3
_cod_database_code 1513108

loop_
_symmetry_equiv_pos_as_xyz
'x, y, z'
'-x, -y, -z'

loop_
_atom_site_label
_atom_site_type_symbol
_atom_site_fract_x
_atom_site_fract_y
_atom_site_fract_z
_atom_site_U_iso_or_equiv
_atom_site_adp_type
_atom_site_occupancy
_atom_site_symmetry_multiplicity
_atom_site_calc_flag
_atom_site_refinement_flags
O22_1 O 0.45195(17) 0.23394(8) 0.58780(6) 0.0271(3) Uani 1 1 d .
O23_1 O 0.38243(18) 0.12869(7) 0.52599(7) 0.0296(3) Uani 1 1 d .
N16_1 N 0.41717(17) 0.36720(8) 0.44330(8) 0.0153(3) Uani 1 1 d .
H16N_1 H 0.398(2) 0.3890(12) 0.4014(11) 0.023(6) Uiso 1 1 d .
N21_1 N 0.32550(18) 0.26850(8) 0.38106(7) 0.0169(3) Uani 1 1 d .
H21N_1 H 0.337(3) 0.3154(12) 0.3520(11) 0.027(6) Uiso 1 1 d .
C1_1 C 1.0154(2) 0.39692(11) 0.50220(11) 0.0271(4) Uani 1 1 d .
H1_1 H 1.1072 0.4192 0.4883 0.032 Uiso 1 1 calc R
C2_1 C 1.0242(2) 0.33027(12) 0.54925(11) 0.0312(5) Uani 1 1 d .
H2_1 H 1.1215 0.3059 0.5682 0.037 Uiso 1 1 calc R
C3_1 C 0.8880(2) 0.29670(11) 0.57033(10) 0.0271(4) Uani 1 1 d .
H3_1 H 0.8949 0.2497 0.6037 0.033 Uiso 1 1 calc R
C4_1 C 0.7471(2) 0.33028(10) 0.54385(9) 0.0208(4) Uani 1 1 d .
H4_1 H 0.6576 0.3065 0.5590 0.025 Uiso 1 1 calc R
C5_1 C 0.7322(2) 0.40102(9) 0.49349(9) 0.0164(3) Uani 1 1 d .
C6_1 C 0.8704(2) 0.43486(10) 0.47279(10) 0.0197(4) Uani 1 1 d .
C7_1 C 0.59046(19) 0.43749(9) 0.46284(9) 0.0148(3) Uani 1 1 d .
C8_1 C 0.5843(2) 0.50697(9) 0.41308(9) 0.0158(3) Uani 1 1 d .
C9_1 C 0.7218(2) 0.54106(10) 0.39558(9) 0.0184(4) Uani 1 1 d .
C10_1 C 0.8617(2) 0.50415(10) 0.42496(10) 0.0210(4) Uani 1 1 d .
H10_1 H 0.9532 0.5266 0.4122 0.025 Uiso 1 1 calc R
C11_1 C 0.4448(2) 0.54601(10) 0.37922(9) 0.0216(4) Uani 1 1 d .
H11_1 H 0.3536 0.5238 0.3883 0.026 Uiso 1 1 calc R
C12_1 C 0.4409(2) 0.61437(11) 0.33437(10) 0.0272(4) Uani 1 1 d .
H12_1 H 0.3468 0.6394 0.3128 0.033 Uiso 1 1 calc R
C13_1 C 0.5757(3) 0.64885(11) 0.31937(10) 0.0287(4) Uani 1 1 d .
H13_1 H 0.5705 0.6970 0.2888 0.034 Uiso 1 1 calc R
C14_1 C 0.7117(2) 0.61325(10) 0.34857(10) 0.0249(4) Uani 1 1 d .
H14_1 H 0.8017 0.6366 0.3376 0.030 Uiso 1 1 calc R
C15_1 C 0.4436(2) 0.40278(9) 0.48427(9) 0.0163(3) Uani 1 1 d .
H15A_1 H 0.4512 0.3676 0.5306 0.020 Uiso 1 1 calc R
H15B_1 H 0.3521 0.4392 0.4824 0.020 Uiso 1 1 calc R
C17_1 C 0.4029(2) 0.29961(9) 0.46773(9) 0.0165(3) Uani 1 1 d .
C18_1 C 0.4225(2) 0.23985(11) 0.53400(9) 0.0210(4) Uani 1 1 d .
C19_1 C 0.3863(2) 0.19245(10) 0.50486(9) 0.0208(4) Uani 1 1 d .
C20_1 C 0.3636(2) 0.25454(9) 0.44174(9) 0.0167(3) Uani 1 1 d .
C24_1 C 0.2529(2) 0.22543(9) 0.36233(9) 0.0169(3) Uani 1 1 d .
C25_1 C 0.1860(2) 0.16742(10) 0.40775(10) 0.0219(4) Uani 1 1 d .
H25_1 H 0.1925 0.1534 0.4537 0.026 Uiso 1 1 calc R
C26_1 C 0.1093(2) 0.12995(11) 0.38550(11) 0.0260(4) Uani 1 1 d .
H26_1 H 0.0652 0.0897 0.4166 0.031 Uiso 1 1 calc R
C27_1 C 0.0960(2) 0.15011(11) 0.31893(11) 0.0259(4) Uani 1 1 d .
H27_1 H 0.0415 0.1247 0.3043 0.031 Uiso 1 1 calc R
C28_1 C 0.1633(2) 0.20788(11) 0.27408(10) 0.0235(4) Uani 1 1 d .
H28_1 H 0.1551 0.2221 0.2282 0.028 Uiso 1 1 calc R
C29_1 C 0.2428(2) 0.24544(10) 0.29519(9) 0.0194(4) Uani 1 1 d .
H29_1 H 0.2901 0.2846 0.2639 0.023 Uiso 1 1 calc R
Cl1_1 Cl 0.36298(5) 0.42795(2) 0.29145(2) 0.02104(10) Uani 1 1 d .
N46_1 N 0.53291(16) 0.01886(8) 0.29062(7) 0.0144(3) Uani 1 1 d .
C30_1 C 0.3787(2) -0.00725(9) 0.29401(9) 0.0165(3) Uani 1 1 d .
H30A_1 H 0.3922 -0.0350 0.2671 0.020 Uiso 1 1 calc R
H30B_1 H 0.2980 0.0343 0.2739 0.020 Uiso 1 1 calc R
C31_1 C 0.3183(2) -0.05274(10) 0.36306(9) 0.0204(4) Uani 1 1 d .
H31A_1 H 0.4017 -0.0921 0.3853 0.024 Uiso 1 1 calc R
H31B_1 H 0.2918 -0.0238 0.3889 0.024 Uiso 1 1 calc R
C32_1 C 0.1737(2) -0.08273(11) 0.36088(10) 0.0246(4) Uani 1 1 d .
H32A_1 H 0.2038 -0.1170 0.3406 0.029 Uiso 1 1 calc R
H32B_1 H 0.0964 -0.0439 0.3330 0.029 Uiso 1 1 calc R
C33_1 C 0.0986(3) -0.11936(12) 0.42945(11) 0.0324(5) Uani 1 1 d .
H33A_1 H 0.0042 -0.1368 0.4262 0.049 Uiso 1 1 calc R
H33B_1 H 0.0699 -0.0856 0.4498 0.049 Uiso 1 1 calc R
H33C_1 H 0.1733 -0.1593 0.4565 0.049 Uiso 1 1 calc R
C34_1 C 0.6677(2) -0.04161(9) 0.31556(9) 0.0163(3) Uani 1 1 d .
H34A_1 H 0.7664 -0.0211 0.3067 0.020 Uiso 1 1 calc R
H34B_1 H 0.6516 -0.0667 0.3640 0.020 Uiso 1 1 calc R
C35_1 C 0.6883(2) -0.09536(9) 0.28619(9) 0.0177(4) Uani 1 1 d .
H35A_1 H 0.6970 -0.0711 0.2375 0.021 Uiso 1 1 calc R
H35B_1 H 0.5961 -0.1208 0.2991 0.021 Uiso 1 1 calc R
C36_1 C 0.8366(2) -0.14765(10) 0.31130(9) 0.0198(4) Uani 1 1 d .
H36A_1 H 0.9285 -0.1219 0.2967 0.024 Uiso 1 1 calc R
H36B_1 H 0.8293 -0.1695 0.3601 0.024 Uiso 1 1 calc R
C37_1 C 0.8605(2) -0.20555(10) 0.28618(10) 0.0248(4) Uani 1 1 d .
H37A_1 H 0.7725 -0.2329 0.3026 0.037 Uiso 1 1 calc R
H37B_1 H 0.9588 -0.2370 0.3019 0.037 Uiso 1 1 calc R
H37C_1 H 0.8657 -0.1840 0.2379 0.037 Uiso 1 1 calc R
C38_1 C 0.5145(2) 0.05844(10) 0.33469(9) 0.0187(4) Uani 1 1 d .
H38A_1 H 0.5007 0.0240 0.3810 0.022 Uiso 1 1 calc R
H38B_1 H 0.4170 0.0930 0.3239 0.022 Uiso 1 1 calc R
C39_1 C 0.6496(2) 0.09784(11) 0.32979(10) 0.0254(4) Uani 1 1 d .
H39A_1 H 0.7501 0.0708 0.3220 0.031 Uiso 1 1 calc R
H39B_1 H 0.6363 0.1447 0.2919 0.031 Uiso 1 1 calc R
C40_1 C 0.6546(3) 0.10763(12) 0.39253(11) 0.0309(5) Uani 1 1 d .
H40A_1 H 0.5474 0.1253 0.4050 0.037 Uiso 1 1 calc R
H40B_1 H 0.7220 0.1441 0.3838 0.037 Uiso 1 1 calc R
C41_1 C 0.7164(3) 0.04033(15) 0.44987(13) 0.0527(7) Uani 1 1 d .
H41A_1 H 0.6473 0.0047 0.4604 0.079 Uiso 1 1 calc R
H41B_1 H 0.7194 0.0505 0.4884 0.079 Uiso 1 1 calc R
H41C_1 H 0.8226 0.0223 0.4379 0.079 Uiso 1 1 calc R
C42_1 C 0.5736(2) 0.06595(9) 0.21945(8) 0.0167(3) Uani 1 1 d .
H42A_1 H 0.5735 0.0390 0.1926 0.020 Uiso 1 1 calc R
H42B_1 H 0.6819 0.0761 0.2165 0.020 Uiso 1 1 calc R
C43_1 C 0.4665(2) 0.13614(9) 0.18873(9) 0.0199(4) Uani 1 1 d .
H43A_1 H 0.3590 0.1274 0.1873 0.024 Uiso 1 1 calc R
H43B_1 H 0.4614 0.1635 0.2156 0.024 Uiso 1 1 calc R
C44_1 C 0.5313(2) 0.17777(10) 0.11929(9) 0.0220(4) Uani 1 1 d .
H44A_1 H 0.6406 0.1840 0.1212 0.026 Uiso 1 1 calc R
H44B_1 H 0.5334 0.1503 0.0927 0.026 Uiso 1 1 calc R
C45_1 C 0.4350(3) 0.24999(10) 0.08553(11) 0.0302(5) Uani 1 1 d .
H45A_1 H 0.3257 0.2443 0.0849 0.045 Uiso 1 1 calc R
H45B_1 H 0.4776 0.2735 0.0402 0.045 Uiso 1 1 calc R
H45C_1 H 0.4393 0.2788 0.1097 0.045 Uiso 1 1 calc R
O22_2 O 0.19891(17) 0.25080(7) -0.08265(7) 0.0284(3) Uani 1 1 d .
O23_2 O -0.00474(17) 0.37174(7) -0.03905(7) 0.0298(3) Uani 1 1 d .
N16_2 N 0.13692(17) 0.12981(8) 0.06466(8) 0.0161(3) Uani 1 1 d .
H16N_2 H 0.102(3) 0.1114(13) 0.1038(13) 0.034(7) Uiso 1 1 d .
N21_2 N -0.07551(17) 0.24220(8) 0.11020(8) 0.0160(3) Uani 1 1 d .
H21N_2 H -0.063(2) 0.2017(12) 0.1386(11) 0.018(5) Uiso 1 1 d .
C1_2 C 0.8022(2) 0.04274(10) 0.03167(9) 0.0207(4) Uani 1 1 d .
H1_2 H 0.8966 0.0126 0.0488 0.025 Uiso 1 1 calc R
C2_2 C 0.8096(2) 0.10814(11) -0.01743(10) 0.0239(4) Uani 1 1 d .
H2_2 H 0.9086 0.1237 -0.0341 0.029 Uiso 1 1 calc R
C3_2 C 0.6699(2) 0.15317(10) -0.04372(9) 0.0217(4) Uani 1 1 d .
H3_2 H 0.6762 0.1986 -0.0785 0.026 Uiso 1 1 calc R
C4_2 C 0.5264(2) 0.13263(9) -0.02013(9) 0.0167(3) Uani 1 1 d .
H4_2 H 0.4343 0.1639 -0.0387 0.020 Uiso 1 1 calc R
C5_2 C 0.51239(19) 0.06460(9) 0.03220(8) 0.0131(3) Uani 1 1 d .
C6_2 C 0.65495(19) 0.01852(9) 0.05798(8) 0.0149(3) Uani 1 1 d .
C7_2 C 0.36636(19) 0.04159(9) 0.05902(8) 0.0130(3) Uani 1 1 d .
C8_2 C 0.36005(19) -0.02537(9) 0.11180(8) 0.0142(3) Uani 1 1 d .
C9_2 C 0.5028(2) -0.07218(9) 0.13503(8) 0.0158(3) Uani 1 1 d .
C10_2 C 0.6463(2) -0.04904(9) 0.10739(9) 0.0165(3) Uani 1 1 d .
H10_2 H 0.7407 -0.0802 0.1227 0.020 Uiso 1 1 calc R
C11_2 C 0.2152(2) -0.04962(10) 0.14388(9) 0.0195(4) Uani 1 1 d .
H11_2 H 0.1189 -0.0193 0.1303 0.023 Uiso 1 1 calc R
C12_2 C 0.2132(2) -0.11520(10) 0.19340(10) 0.0248(4) Uani 1 1 d .
H12_2 H 0.1157 -0.1299 0.2141 0.030 Uiso 1 1 calc R
C13_2 C 0.3538(2) -0.16172(10) 0.21449(10) 0.0259(4) Uani 1 1 d .
H13_2 H 0.3504 -0.2077 0.2488 0.031 Uiso 1 1 calc R
C14_2 C 0.4942(2) -0.14109(10) 0.18597(9) 0.0223(4) Uani 1 1 d .
H14_2 H 0.5881 -0.1731 0.2002 0.027 Uiso 1 1 calc R
C15_2 C 0.21547(19) 0.08686(9) 0.02963(9) 0.0158(3) Uani 1 1 d .
H15A_2 H 0.2387 0.1187 -0.0168 0.019 Uiso 1 1 calc R
H15B_2 H 0.1427 0.0557 0.0298 0.019 Uiso 1 1 calc R
C17_2 C 0.09242(19) 0.19840(9) 0.03359(9) 0.0155(3) Uani 1 1 d .
C18_2 C 0.1240(2) 0.25184(10) -0.03318(9) 0.0194(4) Uani 1 1 d .
C19_2 C 0.0283(2) 0.30725(10) -0.01280(9) 0.0203(4) Uani 1 1 d .
C20_2 C -0.0011(2) 0.24992(9) 0.05220(9) 0.0154(3) Uani 1 1 d .
C24_2 C -0.19091(19) 0.29097(9) 0.12438(9) 0.0153(3) Uani 1 1 d .
C25_2 C -0.2532(2) 0.35524(9) 0.07619(9) 0.0184(4) Uani 1 1 d .
H25_2 H -0.2164 0.3688 0.0314 0.022 Uiso 1 1 calc R
C26_2 C -0.3700(2) 0.39949(10) 0.09423(10) 0.0214(4) Uani 1 1 d .
H26_2 H -0.4119 0.4438 0.0615 0.026 Uiso 1 1 calc R
C27_2 C -0.4263(2) 0.38021(10) 0.15895(10) 0.0227(4) Uani 1 1 d .
H27_2 H -0.5066 0.4108 0.1706 0.027 Uiso 1 1 calc R
C28_2 C -0.3644(2) 0.31595(10) 0.20660(10) 0.0213(4) Uani 1 1 d .
H28_2 H -0.4029 0.3021 0.2512 0.026 Uiso 1 1 calc R
C29_2 C -0.2465(2) 0.27160(10) 0.18954(9) 0.0182(4) Uani 1 1 d .
H29_2 H -0.2036 0.2278 0.2226 0.022 Uiso 1 1 calc R
Cl1_2 Cl -0.00813(5) 0.08042(2) 0.20991(2) 0.02013(10) Uani 1 1 d .
N46_2 N 0.89812(17) 0.49112(8) 0.21544(7) 0.0160(3) Uani 1 1 d .
C30_2 C 1.0338(2) 0.46470(10) 0.17790(9) 0.0185(4) Uani 1 1 d .
H30A_2 H 1.0717 0.5063 0.1411 0.022 Uiso 1 1 calc R
H30B_2 H 1.1208 0.4396 0.2078 0.022 Uiso 1 1 calc R
C31_2 C 0.9962(2) 0.41562(12) 0.15003(11) 0.0284(5) Uani 1 1 d .
H31A_2 H 0.9143 0.4410 0.1176 0.034 Uiso 1 1 calc R
H31B_2 H 0.9545 0.3745 0.1860 0.034 Uiso 1 1 calc R
C32_2 C 1.1424(2) 0.38954(11) 0.11663(10) 0.0245(4) Uani 1 1 d .
H32A_2 H 1.2267 0.3683 0.1483 0.029 Uiso 1 1 calc R
H32B_2 H 1.1182 0.3517 0.1059 0.029 Uiso 1 1 calc R
C33_2 C 1.2037(3) 0.44643(13) 0.05409(10) 0.0369(5) Uani 1 1 d .
H33A_2 H 1.1202 0.4691 0.0229 0.055 Uiso 1 1 calc R
H33B_2 H 1.2930 0.4249 0.0343 0.055 Uiso 1 1 calc R
H33C_2 H 1.2375 0.4820 0.0648 0.055 Uiso 1 1 calc R
C34_2 C 0.8302(2) 0.43010(10) 0.27214(10) 0.0223(4) Uani 1 1 d .
H34A_2 H 0.7496 0.4498 0.2975 0.027 Uiso 1 1 calc R
H34B_2 H 0.7768 0.4055 0.2536 0.027 Uiso 1 1 calc R
C35_2 C 0.9493(2) 0.37615(10) 0.31915(10) 0.0284(4) Uani 1 1 d .
H35A_2 H 1.0182 0.4013 0.3307 0.034 Uiso 1 1 calc R
H35B_2 H 1.0157 0.3484 0.2968 0.034 Uiso 1 1 calc R
C36_2 C 0.8722(3) 0.32588(11) 0.38187(10) 0.0279(4) Uani 1 1 d .
H36A_2 H 0.9552 0.2945 0.4120 0.034 Uiso 1 1 calc R
H36B_2 H 0.8059 0.3540 0.4039 0.034 Uiso 1 1 calc R
C37_2 C 0.7722(3) 0.28047(12) 0.37142(11) 0.0319(5) Uani 1 1 d .
H37A_2 H 0.6809 0.3105 0.3469 0.048 Uiso 1 1 calc R
H37B_2 H 0.7367 0.2460 0.4142 0.048 Uiso 1 1 calc R
H37C_2 H 0.8342 0.2554 0.3463 0.048 Uiso 1 1 calc R
C38_2 C 0.9635(2) 0.53337(9) 0.24457(9) 0.0182(4) Uani 1 1 d .
H38A_2 H 0.8858 0.5402 0.2784 0.022 Uiso 1 1 calc R
H38B_2 H 1.0598 0.5049 0.2672 0.022 Uiso 1 1 calc R
C39_2 C 1.0025(2) 0.60513(10) 0.19570(9) 0.0198(4) Uani 1 1 d .
H39A_2 H 0.9042 0.6377 0.1796 0.024 Uiso 1 1 calc R
H39B_2 H 1.0651 0.6004 0.1574 0.024 Uiso 1 1 calc R
C40_2 C 1.0949(2) 0.63587(11) 0.22766(10) 0.0252(4) Uani 1 1 d .
H40A_2 H 1.0370 0.6359 0.2686 0.030 Uiso 1 1 calc R
H40B_2 H 1.1978 0.6057 0.2398 0.030 Uiso 1 1 calc R
C41_2 C 1.1209(2) 0.71093(11) 0.18148(11) 0.0300(5) Uani 1 1 d .
H41A_2 H 1.1752 0.7112 0.1404 0.045 Uiso 1 1 calc R
H41B_2 H 1.1849 0.7285 0.2025 0.045 Uiso 1 1 calc R
H41C_2 H 1.0193 0.7415 0.1718 0.045 Uiso 1 1 calc R
C42_2 C 0.7706(2) 0.53613(10) 0.16821(9) 0.0197(4) Uani 1 1 d .
H42A_2 H 0.8180 0.5736 0.1301 0.024 Uiso 1 1 calc R
H42B_2 H 0.7314 0.5060 0.1514 0.024 Uiso 1 1 calc R
C43_2 C 0.6319(2) 0.57099(11) 0.19724(10) 0.0256(4) Uani 1 1 d .
H43A_2 H 0.6702 0.5961 0.2197 0.031 Uiso 1 1 calc R
H43B_2 H 0.5722 0.5343 0.2303 0.031 Uiso 1 1 calc R
C44_2 C 0.5241(2) 0.62369(11) 0.14293(12) 0.0326(5) Uani 1 1 d .
H44A_2 H 0.4435 0.6506 0.1620 0.039 Uiso 1 1 calc R
H44B_2 H 0.5871 0.6579 0.1085 0.039 Uiso 1 1 calc R
C45_2 C 0.4420(3) 0.58953(13) 0.11088(12) 0.0391(6) Uani 1 1 d .
H45A_2 H 0.3669 0.6256 0.0803 0.059 Uiso 1 1 calc R
H45B_2 H 0.3861 0.5528 0.1450 0.059 Uiso 1 1 calc R
H45C_2 H 0.5200 0.5682 0.0867 0.059 Uiso 1 1 calc R

loop_
_atom_site_aniso_label
_atom_site_aniso_U_11
_atom_site_aniso_U_22
_atom_site_aniso_U_33
_atom_site_aniso_U_23
_atom_site_aniso_U_13
_atom_site_aniso_U_12
O22_1 0.0375(8) 0.0299(8) 0.0145(6) -0.0051(6) -0.0041(6) -0.0146(6)
O23_1 0.0466(9) 0.0173(7) 0.0222(7) -0.0011(6) -0.0110(6) -0.0100(6)
N16_1 0.0183(7) 0.0159(7) 0.0133(7) -0.0057(6) -0.0029(6) -0.0059(6)
N21_1 0.0219(8) 0.0147(7) 0.0155(7) -0.0058(6) -0.0030(6) -0.0057(6)
C1_1 0.0143(9) 0.0325(11) 0.0409(12) -0.0208(10) -0.0036(8) -0.0033(8)
C2_1 0.0202(10) 0.0344(12) 0.0414(13) -0.0193(10) -0.0118(9) 0.0062(8)
C3_1 0.0289(10) 0.0225(10) 0.0295(11) -0.0110(9) -0.0077(8) 0.0023(8)
C4_1 0.0210(9) 0.0202(9) 0.0236(10) -0.0109(8) -0.0015(7) -0.0039(7)
C5_1 0.0161(8) 0.0183(9) 0.0205(9) -0.0137(7) 0.0004(7) -0.0030(6)
C6_1 0.0148(8) 0.0238(10) 0.0277(10) -0.0174(8) -0.0009(7) -0.0031(7)
C7_1 0.0145(8) 0.0186(9) 0.0175(8) -0.0134(7) 0.0022(6) -0.0043(6)
C8_1 0.0171(8) 0.0177(9) 0.0171(8) -0.0122(7) 0.0027(7) -0.0036(6)
C9_1 0.0223(9) 0.0184(9) 0.0205(9) -0.0138(8) 0.0051(7) -0.0070(7)
C10_1 0.0178(9) 0.0233(10) 0.0286(10) -0.0164(8) 0.0060(7) -0.0101(7)
C11_1 0.0222(9) 0.0237(10) 0.0212(9) -0.0123(8) -0.0002(7) -0.0018(7)
C12_1 0.0313(11) 0.0242(10) 0.0242(10) -0.0102(9) -0.0053(8) 0.0034(8)
C13_1 0.0429(12) 0.0165(9) 0.0239(10) -0.0071(8) 0.0016(9) -0.0033(8)
C14_1 0.0319(10) 0.0197(9) 0.0264(10) -0.0131(8) 0.0087(8) -0.0100(8)
C15_1 0.0160(8) 0.0202(9) 0.0170(8) -0.0113(7) 0.0002(7) -0.0049(7)
C17_1 0.0146(8) 0.0192(9) 0.0150(8) -0.0059(7) -0.0004(6) -0.0041(6)
C18_1 0.0190(9) 0.0302(10) 0.0156(9) -0.0089(8) -0.0010(7) -0.0097(7)
C19_1 0.0239(9) 0.0197(9) 0.0172(9) -0.0038(8) -0.0041(7) -0.0068(7)
C20_1 0.0170(8) 0.0160(8) 0.0155(8) -0.0041(7) -0.0025(7) -0.0036(6)
C24_1 0.0153(8) 0.0160(8) 0.0214(9) -0.0097(7) -0.0028(7) -0.0008(6)
C25_1 0.0234(9) 0.0232(10) 0.0218(9) -0.0100(8) -0.0020(7) -0.0071(7)
C26_1 0.0231(10) 0.0228(10) 0.0357(12) -0.0135(9) -0.0024(8) -0.0078(8)
C27_1 0.0205(9) 0.0285(11) 0.0386(12) -0.0236(10) -0.0069(8) 0.0008(8)
C28_1 0.0206(9) 0.0294(11) 0.0265(10) -0.0188(9) -0.0076(8) 0.0045(8)
C29_1 0.0190(9) 0.0197(9) 0.0210(9) -0.0105(8) -0.0045(7) 0.0011(7)
Cl1_1 0.0255(2) 0.0180(2) 0.0166(2) -0.00261(17) -0.00355(17) -0.00575(17)
N46_1 0.0156(7) 0.0148(7) 0.0120(7) -0.0042(6) -0.0015(5) -0.0031(5)
C30_1 0.0145(8) 0.0177(9) 0.0175(9) -0.0062(7) -0.0031(7) -0.0039(6)
C31_1 0.0208(9) 0.0237(10) 0.0169(9) -0.0061(8) -0.0019(7) -0.0087(7)
C32_1 0.0244(10) 0.0284(11) 0.0220(10) -0.0080(8) -0.0009(8) -0.0127(8)
C33_1 0.0342(11) 0.0393(13) 0.0291(11) -0.0146(10) 0.0062(9) -0.0227(10)
C34_1 0.0162(8) 0.0164(8) 0.0144(8) -0.0040(7) -0.0054(6) -0.0005(6)
C35_1 0.0198(9) 0.0160(9) 0.0166(9) -0.0051(7) -0.0046(7) -0.0022(7)
C36_1 0.0173(9) 0.0196(9) 0.0213(9) -0.0068(8) -0.0039(7) -0.0021(7)
C37_1 0.0240(10) 0.0209(10) 0.0296(11) -0.0108(8) -0.0062(8) 0.0008(7)
C38_1 0.0221(9) 0.0207(9) 0.0158(8) -0.0093(7) 0.0018(7) -0.0068(7)
C39_1 0.0319(11) 0.0244(10) 0.0247(10) -0.0115(8) 0.0030(8) -0.0148(8)
C40_1 0.0289(11) 0.0360(12) 0.0412(13) -0.0274(11) -0.0010(9) -0.0084(9)
C41_1 0.0628(18) 0.0571(18) 0.0410(15) -0.0099(13) -0.0196(13) -0.0301(14)
C42_1 0.0215(9) 0.0147(8) 0.0113(8) -0.0029(7) 0.0000(7) -0.0031(7)
C43_1 0.0199(9) 0.0161(9) 0.0194(9) -0.0032(7) -0.0027(7) -0.0016(7)
C44_1 0.0354(11) 0.0150(9) 0.0156(9) -0.0057(7) -0.0028(8) -0.0043(8)
C45_1 0.0382(12) 0.0172(10) 0.0295(11) -0.0011(8) -0.0125(9) -0.0049(8)
O22_2 0.0318(8) 0.0249(7) 0.0174(7) -0.0040(6) 0.0062(6) 0.0055(6)
O23_2 0.0383(8) 0.0149(7) 0.0255(7) -0.0030(6) 0.0075(6) 0.0018(6)
N16_2 0.0172(7) 0.0142(7) 0.0141(7) -0.0051(6) 0.0024(6) 0.0004(6)
N21_2 0.0191(7) 0.0113(7) 0.0149(7) -0.0042(6) 0.0012(6) -0.0006(6)
C1_2 0.0136(8) 0.0286(10) 0.0227(9) -0.0125(8) -0.0026(7) -0.0035(7)
C2_2 0.0176(9) 0.0326(11) 0.0238(10) -0.0115(9) 0.0029(7) -0.0120(8)
C3_2 0.0271(10) 0.0214(9) 0.0173(9) -0.0061(8) 0.0002(7) -0.0104(8)
C4_2 0.0196(8) 0.0161(8) 0.0156(8) -0.0074(7) -0.0018(7) -0.0030(7)
C5_2 0.0147(8) 0.0151(8) 0.0127(8) -0.0082(7) -0.0017(6) -0.0027(6)
C6_2 0.0133(8) 0.0185(9) 0.0158(8) -0.0098(7) -0.0021(6) -0.0014(6)
C7_2 0.0137(8) 0.0139(8) 0.0138(8) -0.0085(7) -0.0012(6) -0.0007(6)
C8_2 0.0159(8) 0.0150(8) 0.0145(8) -0.0084(7) -0.0011(6) -0.0026(6)
C9_2 0.0195(8) 0.0155(8) 0.0146(8) -0.0072(7) -0.0053(7) -0.0023(7)
C10_2 0.0158(8) 0.0186(9) 0.0166(8) -0.0087(7) -0.0059(7) 0.0006(6)
C11_2 0.0189(9) 0.0210(9) 0.0202(9) -0.0098(8) 0.0016(7) -0.0058(7)
C12_2 0.0271(10) 0.0242(10) 0.0233(10) -0.0081(8) 0.0043(8) -0.0120(8)
C13_2 0.0367(11) 0.0175(9) 0.0193(9) -0.0008(8) -0.0050(8) -0.0091(8)
C14_2 0.0282(10) 0.0165(9) 0.0208(9) -0.0049(8) -0.0092(8) -0.0015(7)
C15_2 0.0140(8) 0.0165(8) 0.0181(9) -0.0094(7) -0.0008(6) 0.0003(6)
C17_2 0.0129(8) 0.0166(8) 0.0161(8) -0.0060(7) -0.0015(6) -0.0017(6)
C18_2 0.0193(9) 0.0171(9) 0.0169(9) -0.0039(7) -0.0004(7) 0.0009(7)
C19_2 0.0211(9) 0.0174(9) 0.0194(9) -0.0061(8) 0.0019(7) -0.0012(7)
C20_2 0.0153(8) 0.0144(8) 0.0161(8) -0.0058(7) -0.0016(6) -0.0019(6)
C24_2 0.0132(8) 0.0166(8) 0.0202(9) -0.0113(7) 0.0007(6) -0.0039(6)
C25_2 0.0177(8) 0.0190(9) 0.0190(9) -0.0087(7) -0.0015(7) -0.0015(7)
C26_2 0.0191(9) 0.0179(9) 0.0280(10) -0.0107(8) -0.0042(7) 0.0008(7)
C27_2 0.0170(9) 0.0260(10) 0.0330(11) -0.0206(9) 0.0010(8) -0.0030(7)
C28_2 0.0188(9) 0.0292(10) 0.0222(9) -0.0157(8) 0.0042(7) -0.0092(7)
C29_2 0.0173(8) 0.0190(9) 0.0183(9) -0.0077(7) 0.0002(7) -0.0037(7)
Cl1_2 0.0214(2) 0.0193(2) 0.0157(2) -0.00464(17) -0.00039(16) -0.00034(16)
N46_2 0.0154(7) 0.0153(7) 0.0185(7) -0.0080(6) 0.0034(6) -0.0052(5)
C30_2 0.0156(8) 0.0208(9) 0.0221(9) -0.0119(8) 0.0056(7) -0.0063(7)
C31_2 0.0226(10) 0.0347(12) 0.0400(12) -0.0265(10) 0.0068(9) -0.0110(8)
C32_2 0.0241(10) 0.0267(10) 0.0301(11) -0.0194(9) 0.0029(8) -0.0049(8)
C33_2 0.0349(12) 0.0406(13) 0.0235(11) -0.0089(10) 0.0019(9) 0.0091(10)
C34_2 0.0244(9) 0.0192(9) 0.0243(10) -0.0099(8) 0.0081(8) -0.0099(7)
C35_2 0.0306(11) 0.0184(10) 0.0298(11) -0.0037(9) 0.0023(9) -0.0066(8)
C36_2 0.0349(11) 0.0238(10) 0.0241(10) -0.0094(9) 0.0005(8) -0.0044(8)
C37_2 0.0367(12) 0.0284(11) 0.0294(11) -0.0095(9) 0.0053(9) -0.0124(9)
C38_2 0.0215(9) 0.0174(9) 0.0188(9) -0.0098(7) 0.0012(7) -0.0056(7)
C39_2 0.0214(9) 0.0163(9) 0.0223(9) -0.0073(8) -0.0005(7) -0.0060(7)
C40_2 0.0262(10) 0.0257(10) 0.0289(11) -0.0144(9) 0.0033(8) -0.0113(8)
C41_2 0.0287(11) 0.0224(10) 0.0436(13) -0.0173(10) 0.0045(9) -0.0102(8)
C42_2 0.0173(9) 0.0206(9) 0.0229(9) -0.0103(8) -0.0004(7) -0.0040(7)
C43_2 0.0177(9) 0.0306(11) 0.0343(11) -0.0195(9) 0.0011(8) -0.0037(8)
C44_2 0.0217(10) 0.0256(11) 0.0439(13) -0.0109(10) 0.0030(9) 0.0001(8)
C45_2 0.0297(12) 0.0454(14) 0.0382(13) -0.0162(12) -0.0095(10) 0.0068(10)

loop_
_atom_type_symbol
_atom_type_description
_atom_type_scat_dispersion_real
_atom_type_scat_dispersion_imag
_atom_type_scat_source
C C 0.0033 0.0016 'International Tables Vol C Tables 4.2.6.8 and 6.1.1.4'
H H 0.0000 0.0000 'International Tables Vol C Tables 4.2.6.8 and 6.1.1.4'
N N 0.0061 0.0033 'International Tables Vol C Tables 4.2.6.8 and 6.1.1.4'
O O 0.0106 0.0060 'International Tables Vol C Tables 4.2.6.8 and 6.1.1.4'
Cl Cl 0.1484 0.1585 'International Tables Vol C Tables 4.2.6.8 and 6.1.1.4'

loop_
_geom_angle_atom_site_label_1
_geom_angle_atom_site_label_2
_geom_angle_atom_site_label_3
_geom_angle
C17_1 N16_1 C15_1 122.96(16)
C17_1 N16_1 H16N_1 112.3(14)
C15_1 N16_1 H16N_1 124.4(14)
C20_1 N21_1 C24_1 126.89(16)
C20_1 N21_1 H21N_1 110.8(14)
C24_1 N21_1 H21N_1 121.5(13)
C2_1 C1_1 C6_1 121.29(19)
C2_1 C1_1 H1_1 119.4
C6_1 C1_1 H1_1 119.4
C1_1 C2_1 C3_1 119.72(18)
C1_1 C2_1 H2_1 120.1
C3_1 C2_1 H2_1 120.1
C4_1 C3_1 C2_1 121.41(19)
C4_1 C3_1 H3_1 119.3
C2_1 C3_1 H3_1 119.3
C3_1 C4_1 C5_1 120.88(18)
C3_1 C4_1 H4_1 119.6
C5_1 C4_1 H4_1 119.6
C7_1 C5_1 C4_1 123.28(16)
C7_1 C5_1 C6_1 119.33(17)
C4_1 C5_1 C6_1 117.37(16)
C10_1 C6_1 C1_1 120.94(17)
C10_1 C6_1 C5_1 119.74(16)
C1_1 C6_1 C5_1 119.32(18)
C8_1 C7_1 C5_1 120.33(16)
C8_1 C7_1 C15_1 119.64(15)
C5_1 C7_1 C15_1 120.02(16)
C7_1 C8_1 C9_1 119.35(16)
C7_1 C8_1 C11_1 122.84(16)
C9_1 C8_1 C11_1 117.81(17)
C10_1 C9_1 C14_1 121.14(17)
C10_1 C9_1 C8_1 119.83(17)
C14_1 C9_1 C8_1 119.03(17)
C9_1 C10_1 C6_1 121.31(16)
C9_1 C10_1 H10_1 119.3
C6_1 C10_1 H10_1 119.3
C12_1 C11_1 C8_1 121.06(18)
C12_1 C11_1 H11_1 119.5
C8_1 C11_1 H11_1 119.5
C11_1 C12_1 C13_1 120.78(19)
C11_1 C12_1 H12_1 119.6
C13_1 C12_1 H12_1 119.6
C14_1 C13_1 C12_1 120.19(19)
C14_1 C13_1 H13_1 119.9
C12_1 C13_1 H13_1 119.9
C13_1 C14_1 C9_1 121.01(18)
C13_1 C14_1 H14_1 119.5
C9_1 C14_1 H14_1 119.5
N16_1 C15_1 C7_1 113.14(14)
N16_1 C15_1 H15A_1 109.0
C7_1 C15_1 H15A_1 109.0
N16_1 C15_1 H15B_1 109.0
C7_1 C15_1 H15B_1 109.0
H15A_1 C15_1 H15B_1 107.8
N16_1 C17_1 C20_1 134.58(17)
N16_1 C17_1 C18_1 134.19(17)
C20_1 C17_1 C18_1 91.23(15)
O22_1 C18_1 C17_1 135.03(18)
O22_1 C18_1 C19_1 137.05(18)
C17_1 C18_1 C19_1 87.91(14)
O23_1 C19_1 C20_1 136.90(18)
O23_1 C19_1 C18_1 134.33(18)
C20_1 C19_1 C18_1 88.75(15)
N21_1 C20_1 C17_1 130.51(16)
N21_1 C20_1 C19_1 137.44(17)
C17_1 C20_1 C19_1 92.04(15)
C25_1 C24_1 C29_1 119.81(17)
C25_1 C24_1 N21_1 122.75(17)
C29_1 C24_1 N21_1 117.35(16)
C24_1 C25_1 C26_1 119.40(18)
C24_1 C25_1 H25_1 120.3
C26_1 C25_1 H25_1 120.3
C27_1 C26_1 C25_1 121.32(19)
C27_1 C26_1 H26_1 119.3
C25_1 C26_1 H26_1 119.3
C28_1 C27_1 C26_1 118.83(18)
C28_1 C27_1 H27_1 120.6
C26_1 C27_1 H27_1 120.6
C27_1 C28_1 C29_1 120.84(19)
C27_1 C28_1 H28_1 119.6
C29_1 C28_1 H28_1 119.6
C28_1 C29_1 C24_1 119.78(18)
C28_1 C29_1 H29_1 120.1
C24_1 C29_1 H29_1 120.1
C42_1 N46_1 C30_1 108.74(13)
C42_1 N46_1 C34_1 108.28(13)
C30_1 N46_1 C34_1 112.36(13)
C42_1 N46_1 C38_1 111.81(14)
C30_1 N46_1 C38_1 108.50(13)
C34_1 N46_1 C38_1 107.19(13)
N46_1 C30_1 C31_1 114.94(14)
N46_1 C30_1 H30A_1 108.5
C31_1 C30_1 H30A_1 108.5
N46_1 C30_1 H30B_1 108.5
C31_1 C30_1 H30B_1 108.5
H30A_1 C30_1 H30B_1 107.5
C32_1 C31_1 C30_1 111.04(15)
C32_1 C31_1 H31A_1 109.4
C30_1 C31_1 H31A_1 109.4
C32_1 C31_1 H31B_1 109.4
C30_1 C31_1 H31B_1 109.4
H31A_1 C31_1 H31B_1 108.0
C31_1 C32_1 C33_1 111.48(16)
C31_1 C32_1 H32A_1 109.3
C33_1 C32_1 H32A_1 109.3
C31_1 C32_1 H32B_1 109.3
C33_1 C32_1 H32B_1 109.3
H32A_1 C32_1 H32B_1 108.0
C32_1 C33_1 H33A_1 109.5
C32_1 C33_1 H33B_1 109.5
H33A_1 C33_1 H33B_1 109.5
C32_1 C33_1 H33C_1 109.5
H33A_1 C33_1 H33C_1 109.5
H33B_1 C33_1 H33C_1 109.5
C35_1 C34_1 N46_1 115.86(14)
C35_1 C34_1 H34A_1 108.3
N46_1 C34_1 H34A_1 108.3
C35_1 C34_1 H34B_1 108.3
N46_1 C34_1 H34B_1 108.3
H34A_1 C34_1 H34B_1 107.4
C34_1 C35_1 C36_1 108.94(14)
C34_1 C35_1 H35A_1 109.9
C36_1 C35_1 H35A_1 109.9
C34_1 C35_1 H35B_1 109.9
C36_1 C35_1 H35B_1 109.9
H35A_1 C35_1 H35B_1 108.3
C37_1 C36_1 C35_1 111.78(15)
C37_1 C36_1 H36A_1 109.3
C35_1 C36_1 H36A_1 109.3
C37_1 C36_1 H36B_1 109.3
C35_1 C36_1 H36B_1 109.3
H36A_1 C36_1 H36B_1 107.9
C36_1 C37_1 H37A_1 109.5
C36_1 C37_1 H37B_1 109.5
H37A_1 C37_1 H37B_1 109.5
C36_1 C37_1 H37C_1 109.5
H37A_1 C37_1 H37C_1 109.5
H37B_1 C37_1 H37C_1 109.5
N46_1 C38_1 C39_1 115.88(15)
N46_1 C38_1 H38A_1 108.3
C39_1 C38_1 H38A_1 108.3
N46_1 C38_1 H38B_1 108.3
C39_1 C38_1 H38B_1 108.3
H38A_1 C38_1 H38B_1 107.4
C40_1 C39_1 C38_1 110.69(16)
C40_1 C39_1 H39A_1 109.5
C38_1 C39_1 H39A_1 109.5
C40_1 C39_1 H39B_1 109.5
C38_1 C39_1 H39B_1 109.5
H39A_1 C39_1 H39B_1 108.1
C39_1 C40_1 C41_1 113.53(19)
C39_1 C40_1 H40A_1 108.9
C41_1 C40_1 H40A_1 108.9
C39_1 C40_1 H40B_1 108.9
C41_1 C40_1 H40B_1 108.9
H40A_1 C40_1 H40B_1 107.7
C40_1 C41_1 H41A_1 109.5
C40_1 C41_1 H41B_1 109.5
H41A_1 C41_1 H41B_1 109.5
C40_1 C41_1 H41C_1 109.5
H41A_1 C41_1 H41C_1 109.5
H41B_1 C41_1 H41C_1 109.5
N46_1 C42_1 C43_1 116.45(14)
N46_1 C42_1 H42A_1 108.2
C43_1 C42_1 H42A_1 108.2
N46_1 C42_1 H42B_1 108.2
C43_1 C42_1 H42B_1 108.2
H42A_1 C42_1 H42B_1 107.3
C44_1 C43_1 C42_1 108.88(15)
C44_1 C43_1 H43A_1 109.9
C42_1 C43_1 H43A_1 109.9
C44_1 C43_1 H43B_1 109.9
C42_1 C43_1 H43B_1 109.9
H43A_1 C43_1 H43B_1 108.3
C45_1 C44_1 C43_1 112.63(17)
C45_1 C44_1 H44A_1 109.1
C43_1 C44_1 H44A_1 109.1
C45_1 C44_1 H44B_1 109.1
C43_1 C44_1 H44B_1 109.1
H44A_1 C44_1 H44B_1 107.8
C44_1 C45_1 H45A_1 109.5
C44_1 C45_1 H45B_1 109.5
H45A_1 C45_1 H45B_1 109.5
C44_1 C45_1 H45C_1 109.5
H45A_1 C45_1 H45C_1 109.5
H45B_1 C45_1 H45C_1 109.5
C17_2 N16_2 C15_2 121.81(16)
C17_2 N16_2 H16N_2 115.2(17)
C15_2 N16_2 H16N_2 121.9(17)
C20_2 N21_2 C24_2 128.07(16)
C20_2 N21_2 H21N_2 114.0(15)
C24_2 N21_2 H21N_2 117.0(15)
C2_2 C1_2 C6_2 121.07(17)
C2_2 C1_2 H1_2 119.5
C6_2 C1_2 H1_2 119.5
C1_2 C2_2 C3_2 119.93(17)
C1_2 C2_2 H2_2 120.0
C3_2 C2_2 H2_2 120.0
C4_2 C3_2 C2_2 121.26(18)
C4_2 C3_2 H3_2 119.4
C2_2 C3_2 H3_2 119.4
C3_2 C4_2 C5_2 120.88(17)
C3_2 C4_2 H4_2 119.6
C5_2 C4_2 H4_2 119.6
C7_2 C5_2 C4_2 122.87(15)
C7_2 C5_2 C6_2 119.49(16)
C4_2 C5_2 C6_2 117.64(15)
C10_2 C6_2 C1_2 121.48(16)
C10_2 C6_2 C5_2 119.31(15)
C1_2 C6_2 C5_2 119.21(16)
C5_2 C7_2 C8_2 120.24(15)
C5_2 C7_2 C15_2 120.45(15)
C8_2 C7_2 C15_2 119.25(15)
C7_2 C8_2 C11_2 122.69(15)
C7_2 C8_2 C9_2 119.72(15)
C11_2 C8_2 C9_2 117.58(16)
C10_2 C9_2 C14_2 121.74(16)
C10_2 C9_2 C8_2 119.23(16)
C14_2 C9_2 C8_2 119.03(16)
C6_2 C10_2 C9_2 121.82(16)
C6_2 C10_2 H10_2 119.1
C9_2 C10_2 H10_2 119.1
C12_2 C11_2 C8_2 121.15(17)
C12_2 C11_2 H11_2 119.4
C8_2 C11_2 H11_2 119.4
C11_2 C12_2 C13_2 120.88(18)
C11_2 C12_2 H12_2 119.6
C13_2 C12_2 H12_2 119.6
C14_2 C13_2 C12_2 120.23(18)
C14_2 C13_2 H13_2 119.9
C12_2 C13_2 H13_2 119.9
C13_2 C14_2 C9_2 121.05(17)
C13_2 C14_2 H14_2 119.5
C9_2 C14_2 H14_2 119.5
N16_2 C15_2 C7_2 113.75(14)
N16_2 C15_2 H15A_2 108.8
C7_2 C15_2 H15A_2 108.8
N16_2 C15_2 H15B_2 108.8
C7_2 C15_2 H15B_2 108.8
H15A_2 C15_2 H15B_2 107.7
N16_2 C17_2 C20_2 133.86(17)
N16_2 C17_2 C18_2 134.38(16)
C20_2 C17_2 C18_2 91.74(14)
O22_2 C18_2 C17_2 135.08(17)
O22_2 C18_2 C19_2 136.53(17)
C17_2 C18_2 C19_2 88.37(14)
O23_2 C19_2 C20_2 136.89(17)
O23_2 C19_2 C18_2 135.16(17)
C20_2 C19_2 C18_2 87.92(14)
N21_2 C20_2 C17_2 129.28(16)
N21_2 C20_2 C19_2 138.73(16)
C17_2 C20_2 C19_2 91.92(15)
C29_2 C24_2 C25_2 119.76(16)
C29_2 C24_2 N21_2 117.24(16)
C25_2 C24_2 N21_2 122.96(16)
C24_2 C25_2 C26_2 119.25(18)
C24_2 C25_2 H25_2 120.4
C26_2 C25_2 H25_2 120.4
C27_2 C26_2 C25_2 121.15(18)
C27_2 C26_2 H26_2 119.4
C25_2 C26_2 H26_2 119.4
C26_2 C27_2 C28_2 119.27(17)
C26_2 C27_2 H27_2 120.4
C28_2 C27_2 H27_2 120.4
C27_2 C28_2 C29_2 120.29(18)
C27_2 C28_2 H28_2 119.9
C29_2 C28_2 H28_2 119.9
C28_2 C29_2 C24_2 120.27(17)
C28_2 C29_2 H29_2 119.9
C24_2 C29_2 H29_2 119.9
C42_2 N46_2 C30_2 108.87(14)
C42_2 N46_2 C34_2 109.30(14)
C30_2 N46_2 C34_2 111.68(14)
C42_2 N46_2 C38_2 111.92(14)
C30_2 N46_2 C38_2 107.20(13)
C34_2 N46_2 C38_2 107.88(14)
C31_2 C30_2 N46_2 115.52(15)
C31_2 C30_2 H30A_2 108.4
N46_2 C30_2 H30A_2 108.4
C31_2 C30_2 H30B_2 108.4
N46_2 C30_2 H30B_2 108.4
H30A_2 C30_2 H30B_2 107.5
C30_2 C31_2 C32_2 110.93(16)
C30_2 C31_2 H31A_2 109.5
C32_2 C31_2 H31A_2 109.5
C30_2 C31_2 H31B_2 109.5
C32_2 C31_2 H31B_2 109.5
H31A_2 C31_2 H31B_2 108.0
C33_2 C32_2 C31_2 114.59(18)
C33_2 C32_2 H32A_2 108.6
C31_2 C32_2 H32A_2 108.6
C33_2 C32_2 H32B_2 108.6
C31_2 C32_2 H32B_2 108.6
H32A_2 C32_2 H32B_2 107.6
C32_2 C33_2 H33A_2 109.5
C32_2 C33_2 H33B_2 109.5
H33A_2 C33_2 H33B_2 109.5
C32_2 C33_2 H33C_2 109.5
H33A_2 C33_2 H33C_2 109.5
H33B_2 C33_2 H33C_2 109.5
C35_2 C34_2 N46_2 114.85(15)
C35_2 C34_2 H34A_2 108.6
N46_2 C34_2 H34A_2 108.6
C35_2 C34_2 H34B_2 108.6
N46_2 C34_2 H34B_2 108.6
H34A_2 C34_2 H34B_2 107.5
C34_2 C35_2 C36_2 112.37(17)
C34_2 C35_2 H35A_2 109.1
C36_2 C35_2 H35A_2 109.1
C34_2 C35_2 H35B_2 109.1
C36_2 C35_2 H35B_2 109.1
H35A_2 C35_2 H35B_2 107.9
C37_2 C36_2 C35_2 114.47(18)
C37_2 C36_2 H36A_2 108.6
C35_2 C36_2 H36A_2 108.6
C37_2 C36_2 H36B_2 108.6
C35_2 C36_2 H36B_2 108.6
H36A_2 C36_2 H36B_2 107.6
C36_2 C37_2 H37A_2 109.5
C36_2 C37_2 H37B_2 109.5
H37A_2 C37_2 H37B_2 109.5
C36_2 C37_2 H37C_2 109.5
H37A_2 C37_2 H37C_2 109.5
H37B_2 C37_2 H37C_2 109.5
C39_2 C38_2 N46_2 115.48(15)
C39_2 C38_2 H38A_2 108.4
N46_2 C38_2 H38A_2 108.4
C39_2 C38_2 H38B_2 108.4
N46_2 C38_2 H38B_2 108.4
H38A_2 C38_2 H38B_2 107.5
C38_2 C39_2 C40_2 110.58(16)
C38_2 C39_2 H39A_2 109.5
C40_2 C39_2 H39A_2 109.5
C38_2 C39_2 H39B_2 109.5
C40_2 C39_2 H39B_2 109.5
H39A_2 C39_2 H39B_2 108.1
C41_2 C40_2 C39_2 111.25(17)
C41_2 C40_2 H40A_2 109.4
C39_2 C40_2 H40A_2 109.4
C41_2 C40_2 H40B_2 109.4
C39_2 C40_2 H40B_2 109.4
H40A_2 C40_2 H40B_2 108.0
C40_2 C41_2 H41A_2 109.5
C40_2 C41_2 H41B_2 109.5
H41A_2 C41_2 H41B_2 109.5
C40_2 C41_2 H41C_2 109.5
H41A_2 C41_2 H41C_2 109.5
H41B_2 C41_2 H41C_2 109.5
C43_2 C42_2 N46_2 115.20(16)
C43_2 C42_2 H42A_2 108.5
N46_2 C42_2 H42A_2 108.5
C43_2 C42_2 H42B_2 108.5
N46_2 C42_2 H42B_2 108.5
H42A_2 C42_2 H42B_2 107.5
C42_2 C43_2 C44_2 110.41(17)
C42_2 C43_2 H43A_2 109.6
C44_2 C43_2 H43A_2 109.6
C42_2 C43_2 H43B_2 109.6
C44_2 C43_2 H43B_2 109.6
H43A_2 C43_2 H43B_2 108.1
C45_2 C44_2 C43_2 114.09(18)
C45_2 C44_2 H44A_2 108.7
C43_2 C44_2 H44A_2 108.7
C45_2 C44_2 H44B_2 108.7
C43_2 C44_2 H44B_2 108.7
H44A_2 C44_2 H44B_2 107.6
C44_2 C45_2 H45A_2 109.5
C44_2 C45_2 H45B_2 109.5
H45A_2 C45_2 H45B_2 109.5
C44_2 C45_2 H45C_2 109.5
H45A_2 C45_2 H45C_2 109.5
H45B_2 C45_2 H45C_2 109.5

loop_
_geom_bond_atom_site_label_1
_geom_bond_atom_site_label_2
_geom_bond_distance
O22_1 C18_1 1.216(2)
O23_1 C19_1 1.226(2)
N16_1 C17_1 1.316(2)
N16_1 C15_1 1.473(2)
N16_1 H16N_1 0.87(2)
N21_1 C20_1 1.338(2)
N21_1 C24_1 1.415(2)
N21_1 H21N_1 0.94(2)
C1_1 C2_1 1.347(3)
C1_1 C6_1 1.431(3)
C1_1 H1_1 0.9500
C2_1 C3_1 1.416(3)
C2_1 H2_1 0.9500
C3_1 C4_1 1.362(3)
C3_1 H3_1 0.9500
C4_1 C5_1 1.432(3)
C4_1 H4_1 0.9500
C5_1 C7_1 1.411(2)
C5_1 C6_1 1.434(2)
C6_1 C10_1 1.392(3)
C7_1 C8_1 1.411(3)
C7_1 C15_1 1.510(2)
C8_1 C9_1 1.433(2)
C8_1 C11_1 1.433(3)
C9_1 C10_1 1.390(3)
C9_1 C14_1 1.430(3)
C10_1 H10_1 0.9500
C11_1 C12_1 1.359(3)
C11_1 H11_1 0.9500
C12_1 C13_1 1.419(3)
C12_1 H12_1 0.9500
C13_1 C14_1 1.355(3)
C13_1 H13_1 0.9500
C14_1 H14_1 0.9500
C15_1 H15A_1 0.9900
C15_1 H15B_1 0.9900
C17_1 C20_1 1.416(3)
C17_1 C18_1 1.490(3)
C18_1 C19_1 1.501(3)
C19_1 C20_1 1.469(2)
C24_1 C25_1 1.387(3)
C24_1 C29_1 1.392(3)
C25_1 C26_1 1.390(3)
C25_1 H25_1 0.9500
C26_1 C27_1 1.383(3)
C26_1 H26_1 0.9500
C27_1 C28_1 1.381(3)
C27_1 H27_1 0.9500
C28_1 C29_1 1.391(3)
C28_1 H28_1 0.9500
C29_1 H29_1 0.9500
N46_1 C42_1 1.516(2)
N46_1 C30_1 1.520(2)
N46_1 C34_1 1.522(2)
N46_1 C38_1 1.523(2)
C30_1 C31_1 1.520(3)
C30_1 H30A_1 0.9900
C30_1 H30B_1 0.9900
C31_1 C32_1 1.520(3)
C31_1 H31A_1 0.9900
C31_1 H31B_1 0.9900
C32_1 C33_1 1.520(3)
C32_1 H32A_1 0.9900
C32_1 H32B_1 0.9900
C33_1 H33A_1 0.9800
C33_1 H33B_1 0.9800
C33_1 H33C_1 0.9800
C34_1 C35_1 1.512(2)
C34_1 H34A_1 0.9900
C34_1 H34B_1 0.9900
C35_1 C36_1 1.523(2)
C35_1 H35A_1 0.9900
C35_1 H35B_1 0.9900
C36_1 C37_1 1.523(3)
C36_1 H36A_1 0.9900
C36_1 H36B_1 0.9900
C37_1 H37A_1 0.9800
C37_1 H37B_1 0.9800
C37_1 H37C_1 0.9800
C38_1 C39_1 1.525(3)
C38_1 H38A_1 0.9900
C38_1 H38B_1 0.9900
C39_1 C40_1 1.516(3)
C39_1 H39A_1 0.9900
C39_1 H39B_1 0.9900
C40_1 C41_1 1.516(3)
C40_1 H40A_1 0.9900
C40_1 H40B_1 0.9900
C41_1 H41A_1 0.9800
C41_1 H41B_1 0.9800
C41_1 H41C_1 0.9800
C42_1 C43_1 1.522(2)
C42_1 H42A_1 0.9900
C42_1 H42B_1 0.9900
C43_1 C44_1 1.520(3)
C43_1 H43A_1 0.9900
C43_1 H43B_1 0.9900
C44_1 C45_1 1.517(3)
C44_1 H44A_1 0.9900
C44_1 H44B_1 0.9900
C45_1 H45A_1 0.9800
C45_1 H45B_1 0.9800
C45_1 H45C_1 0.9800
O22_2 C18_2 1.221(2)
O23_2 C19_2 1.223(2)
N16_2 C17_2 1.316(2)
N16_2 C15_2 1.466(2)
N16_2 H16N_2 0.84(3)
N21_2 C20_2 1.336(2)
N21_2 C24_2 1.408(2)
N21_2 H21N_2 0.82(2)
C1_2 C2_2 1.357(3)
C1_2 C6_2 1.426(2)
C1_2 H1_2 0.9500
C2_2 C3_2 1.414(3)
C2_2 H2_2 0.9500
C3_2 C4_2 1.362(3)
C3_2 H3_2 0.9500
C4_2 C5_2 1.430(2)
C4_2 H4_2 0.9500
C5_2 C7_2 1.410(2)
C5_2 C6_2 1.438(2)
C6_2 C10_2 1.392(3)
C7_2 C8_2 1.410(2)
C7_2 C15_2 1.511(2)
C8_2 C11_2 1.433(2)
C8_2 C9_2 1.434(2)
C9_2 C10_2 1.394(2)
C9_2 C14_2 1.424(3)
C10_2 H10_2 0.9500
C11_2 C12_2 1.358(3)
C11_2 H11_2 0.9500
C12_2 C13_2 1.409(3)
C12_2 H12_2 0.9500
C13_2 C14_2 1.358(3)
C13_2 H13_2 0.9500
C14_2 H14_2 0.9500
C15_2 H15A_2 0.9900
C15_2 H15B_2 0.9900
C17_2 C20_2 1.411(2)
C17_2 C18_2 1.471(2)
C18_2 C19_2 1.506(3)
C19_2 C20_2 1.474(3)
C24_2 C29_2 1.388(3)
C24_2 C25_2 1.389(3)
C25_2 C26_2 1.391(2)
C25_2 H25_2 0.9500
C26_2 C27_2 1.381(3)
C26_2 H26_2 0.9500
C27_2 C28_2 1.383(3)
C27_2 H27_2 0.9500
C28_2 C29_2 1.387(3)
C28_2 H28_2 0.9500
C29_2 H29_2 0.9500
N46_2 C42_2 1.517(2)
N46_2 C30_2 1.522(2)
N46_2 C34_2 1.523(2)
N46_2 C38_2 1.523(2)
C30_2 C31_2 1.516(3)
C30_2 H30A_2 0.9900
C30_2 H30B_2 0.9900
C31_2 C32_2 1.526(3)
C31_2 H31A_2 0.9900
C31_2 H31B_2 0.9900
C32_2 C33_2 1.518(3)
C32_2 H32A_2 0.9900
C32_2 H32B_2 0.9900
C33_2 H33A_2 0.9800
C33_2 H33B_2 0.9800
C33_2 H33C_2 0.9800
C34_2 C35_2 1.515(3)
C34_2 H34A_2 0.9900
C34_2 H34B_2 0.9900
C35_2 C36_2 1.518(3)
C35_2 H35A_2 0.9900
C35_2 H35B_2 0.9900
C36_2 C37_2 1.508(3)
C36_2 H36A_2 0.9900
C36_2 H36B_2 0.9900
C37_2 H37A_2 0.9800
C37_2 H37B_2 0.9800
C37_2 H37C_2 0.9800
C38_2 C39_2 1.513(3)
C38_2 H38A_2 0.9900
C38_2 H38B_2 0.9900
C39_2 C40_2 1.521(3)
C39_2 H39A_2 0.9900
C39_2 H39B_2 0.9900
C40_2 C41_2 1.519(3)
C40_2 H40A_2 0.9900
C40_2 H40B_2 0.9900
C41_2 H41A_2 0.9800
C41_2 H41B_2 0.9800
C41_2 H41C_2 0.9800
C42_2 C43_2 1.517(3)
C42_2 H42A_2 0.9900
C42_2 H42B_2 0.9900
C43_2 C44_2 1.533(3)
C43_2 H43A_2 0.9900
C43_2 H43B_2 0.9900
C44_2 C45_2 1.519(3)
C44_2 H44A_2 0.9900
C44_2 H44B_2 0.9900
C45_2 H45A_2 0.9800
C45_2 H45B_2 0.9800
C45_2 H45C_2 0.9800

loop_
_geom_hbond_atom_site_label_D
_geom_hbond_atom_site_label_H
_geom_hbond_atom_site_label_A
_geom_hbond_distance_DH
_geom_hbond_distance_HA
_geom_hbond_distance_DA
_geom_hbond_angle_DHA
N16_1 H16N_1 Cl1_1 0.87(2) 2.29(2) 3.155(2) 170(2)
N21_1 H21N_1 Cl1_1 0.94(2) 2.21(2) 3.152(2) 174.9(19)
N16_2 H16N_2 Cl1_2 0.84(3) 2.31(3) 3.140(2) 170(2)
N21_2 H21N_2 Cl1_2 0.82(2) 2.36(2) 3.176(2) 173(2)

loop_
_geom_torsion_atom_site_label_1
_geom_torsion_atom_site_label_2
_geom_torsion_atom_site_label_3
_geom_torsion_atom_site_label_4
_geom_torsion
C6_1 C1_1 C2_1 C3_1 0.0(3)
C1_1 C2_1 C3_1 C4_1 0.2(3)
C2_1 C3_1 C4_1 C5_1 0.1(3)
C3_1 C4_1 C5_1 C7_1 177.89(18)
C3_1 C4_1 C5_1 C6_1 -0.6(3)
C2_1 C1_1 C6_1 C10_1 178.94(19)
C2_1 C1_1 C6_1 C5_1 -0.5(3)
C7_1 C5_1 C6_1 C10_1 2.8(3)
C4_1 C5_1 C6_1 C10_1 -178.68(16)
C7_1 C5_1 C6_1 C1_1 -177.74(17)
C4_1 C5_1 C6_1 C1_1 0.8(3)
C4_1 C5_1 C7_1 C8_1 -179.42(16)
C6_1 C5_1 C7_1 C8_1 -1.0(2)
C4_1 C5_1 C7_1 C15_1 1.9(3)
C6_1 C5_1 C7_1 C15_1 -179.69(15)
C5_1 C7_1 C8_1 C9_1 -2.2(2)
C15_1 C7_1 C8_1 C9_1 176.51(15)
C5_1 C7_1 C8_1 C11_1 178.58(16)
C15_1 C7_1 C8_1 C11_1 -2.7(2)
C7_1 C8_1 C9_1 C10_1 3.6(2)
C11_1 C8_1 C9_1 C10_1 -177.09(16)
C7_1 C8_1 C9_1 C14_1 -175.48(16)
C11_1 C8_1 C9_1 C14_1 3.8(2)
C14_1 C9_1 C10_1 C6_1 177.24(17)
C8_1 C9_1 C10_1 C6_1 -1.9(3)
C1_1 C6_1 C10_1 C9_1 179.19(17)
C5_1 C6_1 C10_1 C9_1 -1.4(3)
C7_1 C8_1 C11_1 C12_1 175.98(17)
C9_1 C8_1 C11_1 C12_1 -3.3(3)
C8_1 C11_1 C12_1 C13_1 0.6(3)
C11_1 C12_1 C13_1 C14_1 1.6(3)
C12_1 C13_1 C14_1 C9_1 -1.0(3)
C10_1 C9_1 C14_1 C13_1 179.16(18)
C8_1 C9_1 C14_1 C13_1 -1.7(3)
C17_1 N16_1 C15_1 C7_1 122.94(18)
C8_1 C7_1 C15_1 N16_1 86.17(19)
C5_1 C7_1 C15_1 N16_1 -95.14(19)
C15_1 N16_1 C17_1 C20_1 173.09(18)
C15_1 N16_1 C17_1 C18_1 -7.3(3)
N16_1 C17_1 C18_1 O22_1 3.4(4)
C20_1 C17_1 C18_1 O22_1 -176.8(2)
N16_1 C17_1 C18_1 C19_1 -177.8(2)
C20_1 C17_1 C18_1 C19_1 1.94(14)
O22_1 C18_1 C19_1 O23_1 -4.7(4)
C17_1 C18_1 C19_1 O23_1 176.6(2)
O22_1 C18_1 C19_1 C20_1 176.8(2)
C17_1 C18_1 C19_1 C20_1 -1.87(13)
C24_1 N21_1 C20_1 C17_1 -164.08(18)
C24_1 N21_1 C20_1 C19_1 18.0(3)
N16_1 C17_1 C20_1 N21_1 -0.9(3)
C18_1 C17_1 C20_1 N21_1 179.39(19)
N16_1 C17_1 C20_1 C19_1 177.8(2)
C18_1 C17_1 C20_1 C19_1 -1.98(14)
O23_1 C19_1 C20_1 N21_1 2.0(4)
C18_1 C19_1 C20_1 N21_1 -179.6(2)
O23_1 C19_1 C20_1 C17_1 -176.4(2)
C18_1 C19_1 C20_1 C17_1 1.96(14)
C20_1 N21_1 C24_1 C25_1 11.8(3)
C20_1 N21_1 C24_1 C29_1 -171.56(17)
C29_1 C24_1 C25_1 C26_1 0.0(3)
N21_1 C24_1 C25_1 C26_1 176.53(17)
C24_1 C25_1 C26_1 C27_1 -1.2(3)
C25_1 C26_1 C27_1 C28_1 1.3(3)
C26_1 C27_1 C28_1 C29_1 -0.2(3)
C27_1 C28_1 C29_1 C24_1 -1.0(3)
C25_1 C24_1 C29_1 C28_1 1.1(3)
N21_1 C24_1 C29_1 C28_1 -175.63(16)
C42_1 N46_1 C30_1 C31_1 -177.38(15)
C34_1 N46_1 C30_1 C31_1 62.77(19)
C38_1 N46_1 C30_1 C31_1 -55.57(19)
N46_1 C30_1 C31_1 C32_1 -173.89(15)
C30_1 C31_1 C32_1 C33_1 -171.79(17)
C42_1 N46_1 C34_1 C35_1 -69.33(19)
C30_1 N46_1 C34_1 C35_1 50.79(19)
C38_1 N46_1 C34_1 C35_1 169.89(14)
N46_1 C34_1 C35_1 C36_1 174.55(14)
C34_1 C35_1 C36_1 C37_1 177.29(16)
C42_1 N46_1 C38_1 C39_1 -51.4(2)
C30_1 N46_1 C38_1 C39_1 -171.36(15)
C34_1 N46_1 C38_1 C39_1 67.07(19)
N46_1 C38_1 C39_1 C40_1 -155.74(16)
C38_1 C39_1 C40_1 C41_1 74.3(2)
C30_1 N46_1 C42_1 C43_1 67.42(19)
C34_1 N46_1 C42_1 C43_1 -170.23(15)
C38_1 N46_1 C42_1 C43_1 -52.4(2)
N46_1 C42_1 C43_1 C44_1 176.43(15)
C42_1 C43_1 C44_1 C45_1 -177.92(16)
C6_2 C1_2 C2_2 C3_2 -0.6(3)
C1_2 C2_2 C3_2 C4_2 0.9(3)
C2_2 C3_2 C4_2 C5_2 0.0(3)
C3_2 C4_2 C5_2 C7_2 178.79(17)
C3_2 C4_2 C5_2 C6_2 -1.1(2)
C2_2 C1_2 C6_2 C10_2 178.62(17)
C2_2 C1_2 C6_2 C5_2 -0.5(3)
C7_2 C5_2 C6_2 C10_2 2.3(2)
C4_2 C5_2 C6_2 C10_2 -177.81(15)
C7_2 C5_2 C6_2 C1_2 -178.58(16)
C4_2 C5_2 C6_2 C1_2 1.3(2)
C4_2 C5_2 C7_2 C8_2 -178.29(15)
C6_2 C5_2 C7_2 C8_2 1.6(2)
C4_2 C5_2 C7_2 C15_2 4.5(2)
C6_2 C5_2 C7_2 C15_2 -175.66(15)
C5_2 C7_2 C8_2 C11_2 175.75(16)
C15_2 C7_2 C8_2 C11_2 -7.0(2)
C5_2 C7_2 C8_2 C9_2 -4.5(2)
C15_2 C7_2 C8_2 C9_2 172.75(15)
C7_2 C8_2 C9_2 C10_2 3.6(2)
C11_2 C8_2 C9_2 C10_2 -176.67(16)
C7_2 C8_2 C9_2 C14_2 -176.63(16)
C11_2 C8_2 C9_2 C14_2 3.1(2)
C1_2 C6_2 C10_2 C9_2 177.63(17)
C5_2 C6_2 C10_2 C9_2 -3.3(3)
C14_2 C9_2 C10_2 C6_2 -179.43(16)
C8_2 C9_2 C10_2 C6_2 0.3(3)
C7_2 C8_2 C11_2 C12_2 178.19(17)
C9_2 C8_2 C11_2 C12_2 -1.5(3)
C8_2 C11_2 C12_2 C13_2 -0.5(3)
C11_2 C12_2 C13_2 C14_2 0.9(3)
C12_2 C13_2 C14_2 C9_2 0.8(3)
C10_2 C9_2 C14_2 C13_2 176.96(18)
C8_2 C9_2 C14_2 C13_2 -2.8(3)
C17_2 N16_2 C15_2 C7_2 128.66(17)
C5_2 C7_2 C15_2 N16_2 -97.64(19)
C8_2 C7_2 C15_2 N16_2 85.1(2)
C15_2 N16_2 C17_2 C20_2 170.07(18)
C15_2 N16_2 C17_2 C18_2 -12.2(3)
N16_2 C17_2 C18_2 O22_2 1.8(4)
C20_2 C17_2 C18_2 O22_2 -179.8(2)
N16_2 C17_2 C18_2 C19_2 -176.8(2)
C20_2 C17_2 C18_2 C19_2 1.63(14)
O22_2 C18_2 C19_2 O23_2 -2.0(4)
C17_2 C18_2 C19_2 O23_2 176.5(2)
O22_2 C18_2 C19_2 C20_2 180.0(2)
C17_2 C18_2 C19_2 C20_2 -1.56(13)
C24_2 N21_2 C20_2 C17_2 -166.99(17)
C24_2 N21_2 C20_2 C19_2 17.1(3)
N16_2 C17_2 C20_2 N21_2 -0.6(3)
C18_2 C17_2 C20_2 N21_2 -178.96(19)
N16_2 C17_2 C20_2 C19_2 176.7(2)
C18_2 C17_2 C20_2 C19_2 -1.66(14)
O23_2 C19_2 C20_2 N21_2 0.5(4)
C18_2 C19_2 C20_2 N21_2 178.5(2)
O23_2 C19_2 C20_2 C17_2 -176.4(2)
C18_2 C19_2 C20_2 C17_2 1.62(14)
C20_2 N21_2 C24_2 C29_2 -177.50(17)
C20_2 N21_2 C24_2 C25_2 4.7(3)
C29_2 C24_2 C25_2 C26_2 0.4(3)
N21_2 C24_2 C25_2 C26_2 178.23(16)
C24_2 C25_2 C26_2 C27_2 -0.8(3)
C25_2 C26_2 C27_2 C28_2 0.4(3)
C26_2 C27_2 C28_2 C29_2 0.4(3)
C27_2 C28_2 C29_2 C24_2 -0.8(3)
C25_2 C24_2 C29_2 C28_2 0.3(3)
N21_2 C24_2 C29_2 C28_2 -177.57(16)
C42_2 N46_2 C30_2 C31_2 -64.0(2)
C34_2 N46_2 C30_2 C31_2 56.8(2)
C38_2 N46_2 C30_2 C31_2 174.76(16)
N46_2 C30_2 C31_2 C32_2 -177.07(16)
C30_2 C31_2 C32_2 C33_2 -67.9(2)
C42_2 N46_2 C34_2 C35_2 173.49(16)
C30_2 N46_2 C34_2 C35_2 53.0(2)
C38_2 N46_2 C34_2 C35_2 -64.59(19)
N46_2 C34_2 C35_2 C36_2 167.74(16)
C34_2 C35_2 C36_2 C37_2 62.8(2)
C42_2 N46_2 C38_2 C39_2 -46.4(2)
C30_2 N46_2 C38_2 C39_2 72.92(18)
C34_2 N46_2 C38_2 C39_2 -166.67(15)
N46_2 C38_2 C39_2 C40_2 -169.08(15)
C38_2 C39_2 C40_2 C41_2 -174.29(16)
C30_2 N46_2 C42_2 C43_2 -175.66(15)
C34_2 N46_2 C42_2 C43_2 62.1(2)
C38_2 N46_2 C42_2 C43_2 -57.3(2)
N46_2 C42_2 C43_2 C44_2 171.28(16)
C42_2 C43_2 C44_2 C45_2 66.6(2)
